data_7114364
loop_
_publ_author_name
'Frank, Dieter'
'Baumgartner, Judith'
'Marschner, Christoph'

_publ_section_title
;
 First successful reaction of a silyl anion with hafnium tetrachloride
;
_journal_issue 11
_journal_name_full 'Chemical Communications'
_journal_page_first 1190
_journal_paper_doi 10.1039/b201508k
_journal_year 2002
_chemical_formula_sum 'C6 H16 Cl4 Hf N2'
_chemical_formula_weight 436.50
_chemical_name_systematic
; 
? 
;
_space_group_IT_number 33
_symmetry_cell_setting orthorhombic
_symmetry_space_group_name_Hall 'P 2c -2n'
_symmetry_space_group_name_H-M 'P n a 21'
_atom_sites_solution_hydrogens geom
_atom_sites_solution_primary direct
_atom_sites_solution_secondary difmap
_audit_creation_method SHELXL-97
_cell_angle_alpha 90.00
_cell_angle_beta 90.00
_cell_angle_gamma 90.00
_cell_formula_units_Z 4
_cell_length_a 14.797(5)
_cell_length_b 7.552(3)
_cell_length_c 12.000(4)
_cell_measurement_temperature 293(2)
_cell_volume 1341.0(8)
_computing_cell_refinement 'Bruker XSCANS'
_computing_data_collection 'Bruker XSCANS'
_computing_data_reduction 'Bruker SHELXTL'
_computing_molecular_graphics 'Bruker SHELXTL'
_computing_publication_material 'Bruker SHELXTL'
_computing_structure_refinement 'SHELXL-97 (Sheldrick, 1997)'
_computing_structure_solution 'SHELXS-97 (Sheldrick, 1990)'
_diffrn_ambient_temperature 293(2)
_diffrn_measured_fraction_theta_full 0.999
_diffrn_measured_fraction_theta_max 0.999
_diffrn_measurement_device_type 'Bruker P4'
_diffrn_measurement_method '\w scans'
_diffrn_radiation_monochromator graphite
_diffrn_radiation_source 'fine-focus sealed tube'
_diffrn_radiation_type MoK\a
_diffrn_radiation_wavelength 0.71073
_diffrn_reflns_av_R_equivalents 0.0505
_diffrn_reflns_av_sigmaI/netI 0.0588
_diffrn_reflns_limit_h_max 9
_diffrn_reflns_limit_h_min -16
_diffrn_reflns_limit_k_max 8
_diffrn_reflns_limit_k_min -7
_diffrn_reflns_limit_l_max 13
_diffrn_reflns_limit_l_min -12
_diffrn_reflns_number 5609
_diffrn_reflns_theta_full 23.27
_diffrn_reflns_theta_max 23.27
_diffrn_reflns_theta_min 2.75
_diffrn_standards_interval_time 10
_exptl_absorpt_coefficient_mu 8.540
_exptl_crystal_colour yellow
_exptl_crystal_density_diffrn 2.162
_exptl_crystal_density_method 'not measured'
_exptl_crystal_description plates
_exptl_crystal_F_000 824
_exptl_crystal_size_max 0.33
_exptl_crystal_size_mid 0.25
_exptl_crystal_size_min 0.16
_refine_diff_density_max 0.752
_refine_diff_density_min -0.479
_refine_diff_density_rms 0.092
_refine_ls_abs_structure_details 'Flack H D (1983), Acta Cryst. A39, 876-881'
_refine_ls_abs_structure_Flack 0.067(16)
_refine_ls_extinction_method none
_refine_ls_goodness_of_fit_ref 0.848
_refine_ls_hydrogen_treatment mixed
_refine_ls_matrix_type full
_refine_ls_number_parameters 122
_refine_ls_number_reflns 1907
_refine_ls_number_restraints 1
_refine_ls_restrained_S_all 0.847
_refine_ls_R_factor_all 0.0450
_refine_ls_R_factor_gt 0.0329
_refine_ls_shift/su_max 0.032
_refine_ls_shift/su_mean 0.005
_refine_ls_structure_factor_coef Fsqd
_refine_ls_weighting_details 'calc w=1/[\s^2^(Fo^2^)+(0.0240P)^2^+0.0000P] where P=(Fo^2^+2Fc^2^)/3'
_refine_ls_weighting_scheme calc
_refine_ls_wR_factor_gt 0.0574
_refine_ls_wR_factor_ref 0.0598
_reflns_number_gt 1479
_reflns_number_total 1907
_reflns_threshold_expression >2sigma(I)
_cod_data_source_file b201508k.txt
_cod_data_source_block 5jneu
_cod_original_sg_symbol_H-M Pna2(1)
_cod_database_code 7114364

loop_
_symmetry_equiv_pos_as_xyz
'x, y, z'
'-x, -y, z+1/2'
'x+1/2, -y+1/2, z'
'-x+1/2, y+1/2, z+1/2'

loop_
_atom_site_label
_atom_site_type_symbol
_atom_site_fract_x
_atom_site_fract_y
_atom_site_fract_z
_atom_site_U_iso_or_equiv
_atom_site_adp_type
_atom_site_occupancy
_atom_site_symmetry_multiplicity
_atom_site_calc_flag
_atom_site_refinement_flags
Hf Hf 0.13270(3) -0.20033(5) 0.71993(7) 0.05965(16) Uani 1 1 d .
Cl1 Cl 0.2421(2) -0.4270(4) 0.7068(6) 0.0969(12) Uani 1 1 d .
Cl2 Cl 0.0713(3) -0.3253(5) 0.8856(3) 0.1043(13) Uani 1 1 d .
Cl3 Cl 0.0119(3) -0.3116(6) 0.6113(4) 0.1236(16) Uani 1 1 d .
Cl4 Cl 0.1925(3) -0.0520(6) 0.5607(3) 0.0991(14) Uani 1 1 d .
N1 N 0.2355(8) -0.0388(17) 0.8322(11) 0.079(4) Uani 1 1 d .
N2 N 0.0534(8) 0.0651(13) 0.7588(8) 0.074(3) Uani 1 1 d .
C1 C 0.3120(14) 0.027(3) 0.7757(14) 0.198(12) Uani 1 1 d .
H15A H 0.3499 0.0898 0.8273 0.297 Uiso 1 1 calc R
H15B H 0.2930 0.1056 0.7175 0.297 Uiso 1 1 calc R
H15C H 0.3452 -0.0700 0.7441 0.297 Uiso 1 1 calc R
C2 C 0.2690(12) -0.136(2) 0.9286(11) 0.138(7) Uani 1 1 d .
H12A H 0.2946 -0.2465 0.9045 0.207 Uiso 1 1 calc R
H12B H 0.2200 -0.1588 0.9790 0.207 Uiso 1 1 calc R
H12C H 0.3145 -0.0673 0.9657 0.207 Uiso 1 1 calc R
C3 C 0.1779(14) 0.117(2) 0.8770(17) 0.155(9) Uani 1 1 d .
H18A H 0.1493 0.0783 0.9456 0.186 Uiso 1 1 calc R
H18B H 0.2187 0.2127 0.8961 0.186 Uiso 1 1 calc R
C4 C 0.1125(10) 0.184(2) 0.8095(17) 0.119(7) Uani 1 1 d .
H10A H 0.1420 0.2513 0.7511 0.142 Uiso 1 1 calc R
H10B H 0.0768 0.2662 0.8530 0.142 Uiso 1 1 calc R
C5 C 0.0207(14) 0.154(3) 0.6592(13) 0.159(10) Uani 1 1 d .
H11A H 0.0006 0.2708 0.6781 0.239 Uiso 1 1 calc R
H11B H -0.0287 0.0877 0.6282 0.239 Uiso 1 1 calc R
H11C H 0.0686 0.1612 0.6055 0.239 Uiso 1 1 calc R
C6 C -0.0294(10) 0.038(2) 0.8318(13) 0.111(5) Uani 1 1 d .
H16A H -0.0111 -0.0071 0.9030 0.167 Uiso 1 1 calc R
H16B H -0.0695 -0.0447 0.7967 0.167 Uiso 1 1 calc R
H16C H -0.0599 0.1492 0.8417 0.167 Uiso 1 1 calc R

loop_
_atom_site_aniso_label
_atom_site_aniso_U_11
_atom_site_aniso_U_22
_atom_site_aniso_U_33
_atom_site_aniso_U_23
_atom_site_aniso_U_13
_atom_site_aniso_U_12
Hf 0.0766(3) 0.0427(2) 0.0597(2) -0.0057(5) 0.0036(6) -0.0032(2)
Cl1 0.110(2) 0.0590(17) 0.122(3) -0.012(3) 0.005(4) 0.0173(15)
Cl2 0.156(4) 0.070(3) 0.086(2) 0.012(2) 0.043(3) -0.001(3)
Cl3 0.137(4) 0.108(3) 0.125(3) -0.020(3) -0.039(3) -0.031(3)
Cl4 0.135(4) 0.082(3) 0.081(3) 0.015(2) 0.033(3) 0.006(3)
N1 0.081(9) 0.053(8) 0.103(10) -0.014(7) -0.025(8) -0.013(7)
N2 0.082(8) 0.054(6) 0.086(9) 0.006(6) 0.011(6) 0.013(6)
C1 0.21(2) 0.21(2) 0.17(2) 0.041(14) -0.058(16) -0.167(19)
C2 0.167(17) 0.142(15) 0.105(13) -0.039(11) -0.088(13) 0.039(12)
C3 0.20(2) 0.094(14) 0.172(18) -0.067(13) -0.107(17) 0.034(14)
C4 0.108(13) 0.061(10) 0.187(18) -0.056(12) -0.009(11) 0.010(10)
C5 0.21(2) 0.152(19) 0.113(15) 0.029(13) 0.046(15) 0.113(18)
C6 0.091(11) 0.098(13) 0.145(14) 0.008(11) 0.042(11) 0.030(9)

loop_
_atom_type_symbol
_atom_type_description
_atom_type_scat_dispersion_real
_atom_type_scat_dispersion_imag
_atom_type_scat_source
C C 0.0033 0.0016 'International Tables Vol C Tables 4.2.6.8 and 6.1.1.4'
H H 0.0000 0.0000 'International Tables Vol C Tables 4.2.6.8 and 6.1.1.4'
N N 0.0061 0.0033 'International Tables Vol C Tables 4.2.6.8 and 6.1.1.4'
Cl Cl 0.1484 0.1585 'International Tables Vol C Tables 4.2.6.8 and 6.1.1.4'
Hf Hf -0.5830 6.1852 'International Tables Vol C Tables 4.2.6.8 and 6.1.1.4'

loop_
_geom_angle_atom_site_label_1
_geom_angle_atom_site_label_2
_geom_angle_atom_site_label_3
_geom_angle
Cl1 Hf Cl3 102.94(18)
Cl1 Hf N2 165.0(3)
Cl3 Hf N2 92.0(3)
Cl1 Hf N1 88.3(3)
Cl3 Hf N1 168.7(3)
N2 Hf N1 76.7(4)
Cl1 Hf Cl2 91.72(18)
Cl3 Hf Cl2 91.76(18)
N2 Hf Cl2 89.0(3)
N1 Hf Cl2 88.5(4)
Cl1 Hf Cl4 91.89(19)
Cl3 Hf Cl4 90.34(18)
N2 Hf Cl4 86.8(3)
N1 Hf Cl4 88.6(4)
Cl2 Hf Cl4 175.32(14)
C1 N1 C2 106.6(12)
C1 N1 C3 110.0(14)
C2 N1 C3 107.1(13)
C1 N1 Hf 115.1(10)
C2 N1 Hf 114.2(10)
C3 N1 Hf 103.6(8)
C4 N2 C5 105.8(14)
C4 N2 C6 110.0(11)
C5 N2 C6 105.5(11)
C4 N2 Hf 108.6(9)
C5 N2 Hf 113.1(7)
C6 N2 Hf 113.5(8)
N1 C1 H15A 109.5
N1 C1 H15B 109.5
H15A C1 H15B 109.5
N1 C1 H15C 109.5
H15A C1 H15C 109.5
H15B C1 H15C 109.5
N1 C2 H12A 109.5
N1 C2 H12B 109.5
H12A C2 H12B 109.5
N1 C2 H12C 109.5
H12A C2 H12C 109.5
H12B C2 H12C 109.5
C4 C3 N1 117.8(14)
C4 C3 H18A 107.9
N1 C3 H18A 107.9
C4 C3 H18B 107.9
N1 C3 H18B 107.9
H18A C3 H18B 107.2
C3 C4 N2 118.0(15)
C3 C4 H10A 107.8
N2 C4 H10A 107.8
C3 C4 H10B 107.8
N2 C4 H10B 107.8
H10A C4 H10B 107.1
N2 C5 H11A 109.5
N2 C5 H11B 109.5
H11A C5 H11B 109.5
N2 C5 H11C 109.5
H11A C5 H11C 109.5
H11B C5 H11C 109.5
N2 C6 H16A 109.5
N2 C6 H16B 109.5
H16A C6 H16B 109.5
N2 C6 H16C 109.5
H16A C6 H16C 109.5
H16B C6 H16C 109.5

loop_
_geom_bond_atom_site_label_1
_geom_bond_atom_site_label_2
_geom_bond_distance
Hf Cl1 2.361(3)
Hf Cl3 2.367(4)
Hf N2 2.369(9)
Hf N1 2.370(11)
Hf Cl2 2.381(3)
Hf Cl4 2.385(4)
N1 C1 1.409(18)
N1 C2 1.457(17)
N1 C3 1.548(19)
N2 C4 1.392(16)
N2 C5 1.453(16)
N2 C6 1.519(15)
C1 H15A 0.9600
C1 H15B 0.9600
C1 H15C 0.9600
C2 H12A 0.9600
C2 H12B 0.9600
C2 H12C 0.9600
C3 C4 1.36(2)
C3 H18A 0.9700
C3 H18B 0.9700
C4 H10A 0.9700
C4 H10B 0.9700
C5 H11A 0.9600
C5 H11B 0.9600
C5 H11C 0.9600
C6 H16A 0.9600
C6 H16B 0.9600
C6 H16C 0.9600

loop_
_geom_torsion_atom_site_label_1
_geom_torsion_atom_site_label_2
_geom_torsion_atom_site_label_3
_geom_torsion_atom_site_label_4
_geom_torsion
Cl1 Hf N1 C1 69.6(13)
Cl3 Hf N1 C1 -107.0(19)
N2 Hf N1 C1 -109.3(13)
Cl2 Hf N1 C1 161.4(13)
Cl4 Hf N1 C1 -22.3(13)
Cl1 Hf N1 C2 -54.1(10)
Cl3 Hf N1 C2 129.3(15)
N2 Hf N1 C2 126.9(11)
Cl2 Hf N1 C2 37.6(10)
Cl4 Hf N1 C2 -146.1(10)
Cl1 Hf N1 C3 -170.3(11)
Cl3 Hf N1 C3 13(3)
N2 Hf N1 C3 10.7(11)
Cl2 Hf N1 C3 -78.5(11)
Cl4 Hf N1 C3 97.8(11)
Cl1 Hf N2 C4 5.5(18)
Cl3 Hf N2 C4 -170.0(11)
N1 Hf N2 C4 9.5(11)
Cl2 Hf N2 C4 98.2(11)
Cl4 Hf N2 C4 -79.8(10)
Cl1 Hf N2 C5 122.6(14)
Cl3 Hf N2 C5 -52.9(13)
N1 Hf N2 C5 126.7(14)
Cl2 Hf N2 C5 -144.6(13)
Cl4 Hf N2 C5 37.3(13)
Cl1 Hf N2 C6 -117.1(13)
Cl3 Hf N2 C6 67.3(9)
N1 Hf N2 C6 -113.1(10)
Cl2 Hf N2 C6 -24.4(9)
Cl4 Hf N2 C6 157.6(9)
C1 N1 C3 C4 90(2)
C2 N1 C3 C4 -154.8(18)
Hf N1 C3 C4 -34(2)
N1 C3 C4 N2 49(3)
C5 N2 C4 C3 -155.1(17)
C6 N2 C4 C3 91.4(18)
Hf N2 C4 C3 -33.4(19)
